data_7709908
loop_
_publ_author_name
'Charette, Bronte J.'
'Griffin, Paul J.'
'Zimmerman, Claire M.'
'Olshansky, Lisa'

_publ_section_title
;
 Conformationally dynamic copper coordination complexes
;
_journal_name_full 'Dalton Transactions'
_journal_paper_doi 10.1039/D2DT00312K
_journal_year 2022
_chemical_absolute_configuration ad
_chemical_formula_moiety 'C38 H38 Cl Cu2 N6 O2, Cl2 Cu'
_chemical_formula_sum 'C38 H38 Cl3 Cu3 N6 O2'
_chemical_formula_weight 907.71
_chemical_properties_physical Air-sensitive
_space_group_crystal_system orthorhombic
_space_group_IT_number 19
_space_group_name_Hall 'P 2ac 2ab'
_space_group_name_H-M_alt 'P 21 21 21'
_atom_sites_solution_hydrogens geom
_atom_sites_solution_primary dual
_audit_creation_date 2022-01-14
_audit_creation_method
;
Olex2 1.3
(compiled 2020.11.12 svn.r5f609507 for OlexSys, GUI svn.r6408)
;
_audit_update_record
;
2022-01-28 deposited with the CCDC.	2022-03-21 downloaded from the CCDC.
;
_cell_angle_alpha 90
_cell_angle_beta 90
_cell_angle_gamma 90
_cell_formula_units_Z 4
_cell_length_a 8.2127(2)
_cell_length_b 19.9564(5)
_cell_length_c 23.1694(6)
_cell_measurement_reflns_used 10218
_cell_measurement_temperature 130.0
_cell_measurement_theta_max 26.369
_cell_measurement_theta_min 2.223
_cell_volume 3797.37(17)
_computing_cell_refinement 'SAINT V8.40B (?, 2016)'
_computing_data_reduction 'SAINT V8.40B (?, 2016)'
_computing_molecular_graphics 'Olex2 1.3 (Dolomanov et al., 2009)'
_computing_publication_material 'Olex2 1.3 (Dolomanov et al., 2009)'
_computing_structure_refinement 'SHELXL 2018/3 (Sheldrick, 2015)'
_computing_structure_solution 'SHELXS  (Sheldrick, 2008)'
_diffrn_ambient_temperature 130.0
_diffrn_measured_fraction_theta_full 0.999
_diffrn_measured_fraction_theta_max 0.999
_diffrn_measurement_device_type 'Bruker APEX-II CCD'
_diffrn_measurement_method '\f and \w scans'
_diffrn_radiation_type MoK\a
_diffrn_radiation_wavelength 0.71073
_diffrn_reflns_av_R_equivalents 0.0453
_diffrn_reflns_av_unetI/netI 0.0432
_diffrn_reflns_Laue_measured_fraction_full 0.999
_diffrn_reflns_Laue_measured_fraction_max 0.999
_diffrn_reflns_limit_h_max 10
_diffrn_reflns_limit_h_min -10
_diffrn_reflns_limit_k_max 24
_diffrn_reflns_limit_k_min -24
_diffrn_reflns_limit_l_max 28
_diffrn_reflns_limit_l_min -26
_diffrn_reflns_number 28242
_diffrn_reflns_point_group_measured_fraction_full 0.999
_diffrn_reflns_point_group_measured_fraction_max 0.999
_diffrn_reflns_theta_full 25.242
_diffrn_reflns_theta_max 26.375
_diffrn_reflns_theta_min 2.033
_diffrn_source_current 1.0
_diffrn_source_power 0.05
_diffrn_source_voltage 50.0
_diffrn_standards_number 0
_exptl_absorpt_coefficient_mu 1.919
_exptl_absorpt_correction_T_max 0.7454
_exptl_absorpt_correction_T_min 0.6479
_exptl_absorpt_correction_type multi-scan
_exptl_absorpt_process_details
;
SADABS-2016/2 (Bruker,2016/2) was used for absorption correction.
wR2(int) was 0.0851 before and 0.0545 after correction.
The Ratio of minimum to maximum transmission is 0.8692.
The \l/2 correction factor is Not present.
;
_exptl_crystal_colour yellow
_exptl_crystal_colour_primary yellow
_exptl_crystal_density_diffrn 1.588
_exptl_crystal_description plates
_exptl_crystal_F_000 1848
_exptl_crystal_size_max 0.244
_exptl_crystal_size_mid 0.117
_exptl_crystal_size_min 0.042
_refine_diff_density_max 0.307
_refine_diff_density_min -0.297
_refine_diff_density_rms 0.058
_refine_ls_abs_structure_details
;
 Flack x determined using 2791 quotients [(I+)-(I-)]/[(I+)+(I-)]
 (Parsons, Flack and Wagner, Acta Cryst. B69 (2013) 249-259).
;
_refine_ls_abs_structure_Flack -0.011(7)
_refine_ls_extinction_method none
_refine_ls_goodness_of_fit_ref 1.054
_refine_ls_hydrogen_treatment constr
_refine_ls_matrix_type full
_refine_ls_number_parameters 471
_refine_ls_number_reflns 7769
_refine_ls_number_restraints 0
_refine_ls_restrained_S_all 1.054
_refine_ls_R_factor_all 0.0356
_refine_ls_R_factor_gt 0.0295
_refine_ls_shift/su_max 0.001
_refine_ls_shift/su_mean 0.000
_refine_ls_structure_factor_coef Fsqd
_refine_ls_weighting_details 'w=1/[\s^2^(Fo^2^)+(0.0198P)^2^+0.7511P] where P=(Fo^2^+2Fc^2^)/3'
_refine_ls_weighting_scheme calc
_refine_ls_wR_factor_gt 0.0570
_refine_ls_wR_factor_ref 0.0596
_reflns_Friedel_coverage 0.778
_reflns_Friedel_fraction_full 0.999
_reflns_Friedel_fraction_max 0.999
_reflns_number_gt 7055
_reflns_number_total 7769
_reflns_threshold_expression 'I > 2\s(I)'
_cod_data_source_file d2dt00312k2.cif
_cod_data_source_block dpaomecucl
_cod_database_code 7709908
_shelx_shelxl_version_number 2018/3
_shelx_space_group_comment
;
The symmetry employed for this shelxl refinement is uniquely defined
by the following loop, which should always be used as a source of
symmetry information in preference to the above space-group names.
They are only intended as comments.
;
_shelx_estimated_absorpt_t_max 0.924
_shelx_estimated_absorpt_t_min 0.652
_olex2_refinement_description
;
1. Fixed Uiso
 At 1.2 times of:
  All C(H) groups, All C(H,H) groups
 At 1.5 times of:
  All C(H,H,H) groups
2.a Secondary CH2 refined with riding coordinates:
 C25(H25A,H25B), C33(H33A,H33B), C6(H6A,H6B), C14(H14A,H14B)
2.b Aromatic/amide H refined with riding coordinates:
 C19(H19), C29(H29), C30(H30), C36(H36), C9(H9), C28(H28), C10(H10), C22(H22),
 C23(H23), C4(H4), C1(H1), C35(H35), C2(H2), C18(H18), C21(H21), C27(H27),
 C20(H20), C12(H12), C3(H3), C16(H16), C38(H38), C11(H11), C37(H37), C17(H17)
2.c Idealised Me refined as rotating group:
 C13(H13A,H13B,H13C), C32(H32A,H32B,H32C)
;
_olex2_submission_special_instructions 'No special instructions were received'

loop_
_space_group_symop_operation_xyz
'x, y, z'
'-x+1/2, -y, z+1/2'
'x+1/2, -y+1/2, -z'
'-x, y+1/2, -z+1/2'

loop_
_atom_site_label
_atom_site_type_symbol
_atom_site_fract_x
_atom_site_fract_y
_atom_site_fract_z
_atom_site_U_iso_or_equiv
_atom_site_adp_type
_atom_site_occupancy
_atom_site_site_symmetry_order
_atom_site_calc_flag
_atom_site_refinement_flags_posn
_atom_site_refinement_flags_adp
_atom_site_refinement_flags_occupancy
_atom_site_disorder_assembly
_atom_site_disorder_group
Cu1 Cu -0.35923(6) -0.53306(2) 0.00020(2) 0.02244(11) Uani 1 1 d . . . . .
Cu2 Cu 0.02440(7) -0.58294(2) -0.08549(2) 0.02339(12) Uani 1 1 d . . . . .
Cu3 Cu -0.13432(7) -0.76826(2) -0.29552(2) 0.02482(12) Uani 1 1 d . . . . .
Cl2 Cl -0.34458(15) -0.81427(5) -0.26167(5) 0.0295(2) Uani 1 1 d . . . . .
Cl3 Cl 0.07415(13) -0.72540(5) -0.33329(5) 0.0299(2) Uani 1 1 d . . . . .
Cl1 Cl -0.20666(14) -0.61651(5) -0.04035(5) 0.0328(3) Uani 1 1 d . . . . .
N3 N -0.3747(4) -0.43934(15) -0.02598(14) 0.0213(7) Uani 1 1 d . . . . .
N1 N -0.5070(4) -0.58953(15) 0.05017(14) 0.0201(7) Uani 1 1 d . . . . .
C5 C -0.5161(5) -0.58015(18) 0.10738(17) 0.0185(8) Uani 1 1 d . . . . .
C19 C -0.3225(5) -0.4159(2) -0.07727(18) 0.0272(10) Uani 1 1 d . . . . .
H19 H -0.285652 -0.447001 -0.105409 0.033 Uiso 1 1 calc R U . . .
O2 O -0.1763(4) -0.60667(12) -0.19499(13) 0.0256(7) Uani 1 1 d . . . . .
N2 N -0.3684(4) -0.47097(14) 0.09356(13) 0.0173(6) Uani 1 1 d . . . . .
N4 N 0.1515(4) -0.65832(15) -0.11812(14) 0.0201(7) Uani 1 1 d . . . . .
C29 C -0.3138(5) -0.43811(19) -0.23858(18) 0.0249(10) Uani 1 1 d . . . . .
H29 H -0.408952 -0.415481 -0.251373 0.030 Uiso 1 1 calc R U . . .
C7 C -0.2208(5) -0.44119(19) 0.11399(17) 0.0186(8) Uani 1 1 d . . . . .
C24 C 0.2042(5) -0.65802(19) -0.17320(18) 0.0201(9) Uani 1 1 d . . . . .
C30 C -0.3181(5) -0.50700(19) -0.22856(17) 0.0228(9) Uani 1 1 d . . . . .
H30 H -0.415755 -0.531410 -0.234957 0.027 Uiso 1 1 calc R U . . .
C31 C -0.1797(5) -0.53977(18) -0.20925(17) 0.0202(8) Uani 1 1 d . . . . .
C15 C -0.4284(5) -0.39492(19) 0.01374(17) 0.0206(9) Uani 1 1 d . . . . .
C34 C 0.1882(5) -0.45788(19) -0.10492(17) 0.0205(9) Uani 1 1 d . . . . .
C36 C 0.1854(5) -0.3585(2) -0.04809(19) 0.0274(10) Uani 1 1 d . . . . .
H36 H 0.216801 -0.313215 -0.041907 0.033 Uiso 1 1 calc R U . . .
C9 C 0.0639(5) -0.4566(2) 0.13810(18) 0.0267(10) Uani 1 1 d . . . . .
H9 H 0.155602 -0.485253 0.142265 0.032 Uiso 1 1 calc R U . . .
C25 C 0.1626(5) -0.59868(18) -0.21121(17) 0.0223(9) Uani 1 1 d . . . . .
H25A H 0.260403 -0.586110 -0.233725 0.027 Uiso 1 1 calc R U . . .
H25B H 0.077121 -0.612354 -0.238938 0.027 Uiso 1 1 calc R U . . .
C28 C -0.1729(5) -0.40318(19) -0.23000(17) 0.0245(9) Uani 1 1 d . . . . .
H28 H -0.170860 -0.356125 -0.236152 0.029 Uiso 1 1 calc R U . . .
C33 C 0.2392(5) -0.4983(2) -0.15700(18) 0.0220(9) Uani 1 1 d . . . . .
H33A H 0.276882 -0.467569 -0.187738 0.026 Uiso 1 1 calc R U . . .
H33B H 0.331592 -0.527724 -0.146334 0.026 Uiso 1 1 calc R U . . .
N5 N 0.1054(4) -0.53960(15) -0.17924(14) 0.0196(7) Uani 1 1 d . . . . .
C10 C 0.0772(5) -0.3885(2) 0.15136(18) 0.0271(10) Uani 1 1 d . . . . .
H10 H 0.178217 -0.370586 0.164074 0.033 Uiso 1 1 calc R U . . .
O1 O -0.1059(3) -0.54738(13) 0.10222(13) 0.0266(7) Uani 1 1 d . . . . .
C22 C 0.3212(5) -0.7675(2) -0.1620(2) 0.0302(10) Uani 1 1 d . . . . .
H22 H 0.380239 -0.804501 -0.177020 0.036 Uiso 1 1 calc R U . . .
C23 C 0.2907(5) -0.71164(19) -0.19566(19) 0.0241(9) Uani 1 1 d . . . . .
H23 H 0.329208 -0.710049 -0.234305 0.029 Uiso 1 1 calc R U . . .
N6 N 0.0939(4) -0.48993(15) -0.06647(14) 0.0224(8) Uani 1 1 d . . . . .
C4 C -0.5894(5) -0.62714(19) 0.14319(19) 0.0234(9) Uani 1 1 d . . . . .
H4 H -0.595394 -0.619441 0.183594 0.028 Uiso 1 1 calc R U . . .
C1 C -0.5736(5) -0.64569(19) 0.02783(19) 0.0252(9) Uani 1 1 d . . . . .
H1 H -0.569207 -0.651909 -0.012789 0.030 Uiso 1 1 calc R U . . .
C35 C 0.2373(5) -0.3923(2) -0.09684(18) 0.0236(9) Uani 1 1 d . . . . .
H35 H 0.305483 -0.370786 -0.124308 0.028 Uiso 1 1 calc R U . . .
C2 C -0.6473(6) -0.69414(19) 0.06049(19) 0.0269(9) Uani 1 1 d . . . . .
H2 H -0.692781 -0.732946 0.043070 0.032 Uiso 1 1 calc R U . . .
C18 C -0.3202(6) -0.3485(2) -0.0906(2) 0.0322(11) Uani 1 1 d . . . . .
H18 H -0.282240 -0.333572 -0.127183 0.039 Uiso 1 1 calc R U . . .
C8 C -0.0835(5) -0.48236(19) 0.11884(17) 0.0203(9) Uani 1 1 d . . . . .
C21 C 0.2639(5) -0.7682(2) -0.1060(2) 0.0291(10) Uani 1 1 d . . . . .
H21 H 0.281487 -0.806056 -0.081924 0.035 Uiso 1 1 calc R U . . .
C26 C -0.0320(5) -0.50523(18) -0.20179(16) 0.0185(8) Uani 1 1 d . . . . .
C13 C 0.0350(6) -0.5887(2) 0.1003(2) 0.0388(12) Uani 1 1 d . . . . .
H13A H 0.119228 -0.566921 0.076950 0.058 Uiso 1 1 calc R U . . .
H13B H 0.006967 -0.632080 0.083073 0.058 Uiso 1 1 calc R U . . .
H13C H 0.076057 -0.595739 0.139564 0.058 Uiso 1 1 calc R U . . .
C6 C -0.4402(5) -0.51869(18) 0.13457(17) 0.0201(9) Uani 1 1 d . . . . .
H6A H -0.524665 -0.495140 0.157318 0.024 Uiso 1 1 calc R U . . .
H6B H -0.354334 -0.533406 0.161761 0.024 Uiso 1 1 calc R U . . .
C27 C -0.0320(5) -0.43621(18) -0.21228(17) 0.0201(8) Uani 1 1 d . . . . .
H27 H 0.065705 -0.411423 -0.207242 0.024 Uiso 1 1 calc R U . . .
C20 C 0.1808(5) -0.71320(18) -0.08580(19) 0.0240(9) Uani 1 1 d . . . . .
H20 H 0.142185 -0.713884 -0.047160 0.029 Uiso 1 1 calc R U . . .
C12 C -0.2050(5) -0.3733(2) 0.12752(18) 0.0229(9) Uani 1 1 d . . . . .
H12 H -0.296416 -0.344381 0.124115 0.028 Uiso 1 1 calc R U . . .
C3 C -0.6534(6) -0.68488(19) 0.11993(19) 0.0280(10) Uani 1 1 d . . . . .
H3 H -0.701110 -0.717915 0.144129 0.034 Uiso 1 1 calc R U . . .
C16 C -0.4296(5) -0.32614(19) 0.00299(19) 0.0268(9) Uani 1 1 d . . . . .
H16 H -0.467874 -0.295630 0.031395 0.032 Uiso 1 1 calc R U . . .
C38 C 0.0450(5) -0.4567(2) -0.01921(18) 0.0261(10) Uani 1 1 d . . . . .
H38 H -0.021725 -0.479302 0.008086 0.031 Uiso 1 1 calc R U . . .
C11 C -0.0559(6) -0.3476(2) 0.14597(19) 0.0287(10) Uani 1 1 d . . . . .
H11 H -0.046592 -0.301257 0.154888 0.034 Uiso 1 1 calc R U . . .
C37 C 0.0883(6) -0.3906(2) -0.00877(19) 0.0292(10) Uani 1 1 d . . . . .
H37 H 0.051442 -0.368132 0.024927 0.035 Uiso 1 1 calc R U . . .
C32 C -0.3300(6) -0.6404(2) -0.1915(2) 0.0335(11) Uani 1 1 d . . . . .
H32A H -0.381690 -0.640660 -0.229597 0.050 Uiso 1 1 calc R U . . .
H32B H -0.400473 -0.616920 -0.163959 0.050 Uiso 1 1 calc R U . . .
H32C H -0.312975 -0.686565 -0.178468 0.050 Uiso 1 1 calc R U . . .
C17 C -0.3740(6) -0.3032(2) -0.0499(2) 0.0330(11) Uani 1 1 d . . . . .
H17 H -0.372999 -0.256521 -0.058042 0.040 Uiso 1 1 calc R U . . .
C14 C -0.4892(5) -0.42435(19) 0.06916(17) 0.0202(8) Uani 1 1 d . . . . .
H14A H -0.511053 -0.387951 0.097143 0.024 Uiso 1 1 calc R U . . .
H14B H -0.592585 -0.448492 0.062064 0.024 Uiso 1 1 calc R U . . .

loop_
_atom_site_aniso_label
_atom_site_aniso_U_11
_atom_site_aniso_U_22
_atom_site_aniso_U_33
_atom_site_aniso_U_23
_atom_site_aniso_U_13
_atom_site_aniso_U_12
Cu1 0.0262(3) 0.0189(2) 0.0222(2) -0.0018(2) 0.0047(2) 0.0002(2)
Cu2 0.0267(3) 0.0227(2) 0.0207(3) -0.0020(2) 0.0064(2) 0.0005(2)
Cu3 0.0252(3) 0.0213(2) 0.0279(3) 0.0022(2) 0.0000(2) -0.0007(2)
Cl2 0.0292(6) 0.0278(5) 0.0316(6) 0.0000(4) 0.0049(5) -0.0031(5)
Cl3 0.0253(6) 0.0246(5) 0.0397(6) 0.0064(5) 0.0002(5) -0.0005(4)
Cl1 0.0351(6) 0.0212(5) 0.0422(7) -0.0060(5) 0.0218(5) -0.0022(5)
N3 0.0228(19) 0.0224(15) 0.0189(17) -0.0015(13) -0.0038(15) 0.0001(15)
N1 0.0168(18) 0.0217(15) 0.0218(17) -0.0017(14) -0.0004(14) 0.0010(15)
C5 0.0148(19) 0.0171(16) 0.024(2) 0.0015(16) -0.0014(16) -0.0001(16)
C19 0.031(3) 0.029(2) 0.022(2) 0.0015(19) 0.0025(18) 0.002(2)
O2 0.0245(17) 0.0173(12) 0.0351(18) 0.0015(12) -0.0016(13) -0.0002(12)
N2 0.0143(16) 0.0204(14) 0.0173(16) -0.0004(13) -0.0002(14) -0.0016(15)
N4 0.0142(17) 0.0230(15) 0.0232(18) 0.0000(14) -0.0004(15) -0.0008(15)
C29 0.029(3) 0.0253(19) 0.021(2) 0.0013(17) 0.0009(18) 0.0085(18)
C7 0.017(2) 0.0263(19) 0.0128(19) -0.0002(16) -0.0001(16) -0.0044(17)
C24 0.016(2) 0.0241(19) 0.020(2) -0.0063(17) -0.0003(16) -0.0005(17)
C30 0.022(2) 0.0243(19) 0.022(2) -0.0005(17) -0.0014(17) -0.0029(17)
C31 0.024(2) 0.0180(17) 0.018(2) -0.0007(16) 0.0021(16) 0.0012(17)
C15 0.018(2) 0.0240(18) 0.020(2) -0.0010(16) -0.0019(16) -0.0001(16)
C34 0.018(2) 0.0245(19) 0.019(2) -0.0006(17) -0.0015(16) 0.0009(17)
C36 0.030(3) 0.0228(19) 0.029(2) -0.0033(19) -0.0071(19) -0.0016(19)
C9 0.016(2) 0.040(2) 0.024(2) 0.003(2) 0.0010(17) -0.0022(19)
C25 0.024(2) 0.0246(19) 0.018(2) -0.0044(16) 0.0026(17) 0.0031(18)
C28 0.034(3) 0.0205(19) 0.019(2) 0.0008(16) 0.0006(18) 0.0016(18)
C33 0.019(2) 0.0263(19) 0.021(2) -0.0013(17) 0.0033(17) -0.0024(17)
N5 0.0207(19) 0.0208(15) 0.0173(17) -0.0044(13) -0.0002(13) 0.0035(14)
C10 0.023(2) 0.039(2) 0.020(2) -0.0024(19) -0.0006(18) -0.013(2)
O1 0.0172(16) 0.0237(13) 0.0388(18) 0.0015(12) 0.0015(13) -0.0001(12)
C22 0.026(2) 0.027(2) 0.038(3) -0.007(2) -0.0004(19) 0.008(2)
C23 0.023(2) 0.026(2) 0.023(2) -0.0058(18) 0.0006(18) 0.0029(17)
N6 0.023(2) 0.0244(16) 0.0195(18) -0.0021(14) 0.0017(14) -0.0008(15)
C4 0.019(2) 0.0246(19) 0.026(2) 0.0038(17) -0.0001(18) -0.0016(17)
C1 0.025(2) 0.0247(19) 0.025(2) -0.0063(18) 0.0004(18) -0.0017(18)
C35 0.022(2) 0.026(2) 0.022(2) 0.0012(18) -0.0040(18) -0.0004(17)
C2 0.024(2) 0.0190(18) 0.038(2) -0.0026(18) -0.002(2) -0.0011(19)
C18 0.044(3) 0.033(2) 0.020(2) 0.004(2) 0.001(2) -0.006(2)
C8 0.018(2) 0.0229(19) 0.020(2) 0.0030(16) 0.0022(16) -0.0013(16)
C21 0.027(2) 0.025(2) 0.035(3) 0.003(2) 0.000(2) 0.004(2)
C26 0.023(2) 0.0217(17) 0.0110(18) -0.0021(16) 0.0006(17) 0.0007(17)
C13 0.024(2) 0.029(2) 0.063(4) 0.010(2) 0.006(2) 0.009(2)
C6 0.017(2) 0.025(2) 0.018(2) 0.0002(16) -0.0012(16) -0.0035(17)
C27 0.026(2) 0.0190(17) 0.0157(19) -0.0010(15) 0.0000(17) -0.0008(17)
C20 0.022(2) 0.0237(19) 0.026(2) 0.0012(18) 0.0008(18) -0.0014(17)
C12 0.023(2) 0.025(2) 0.022(2) -0.0069(18) 0.0034(17) -0.0028(18)
C3 0.025(2) 0.0234(19) 0.035(3) 0.0099(18) 0.001(2) -0.0009(19)
C16 0.030(2) 0.0247(19) 0.026(2) -0.0016(19) -0.005(2) 0.0006(18)
C38 0.029(2) 0.030(2) 0.019(2) -0.0052(18) 0.0042(18) 0.000(2)
C11 0.032(3) 0.030(2) 0.025(2) -0.0088(19) 0.003(2) -0.012(2)
C37 0.037(3) 0.028(2) 0.023(2) -0.0048(19) 0.0001(19) 0.0052(19)
C32 0.033(3) 0.026(2) 0.042(3) 0.004(2) -0.005(2) -0.008(2)
C17 0.043(3) 0.0214(19) 0.034(3) 0.0040(18) -0.001(2) -0.005(2)
C14 0.016(2) 0.0226(18) 0.022(2) -0.0008(16) -0.0008(16) 0.0018(17)

loop_
_atom_type_symbol
_atom_type_description
_atom_type_scat_dispersion_real
_atom_type_scat_dispersion_imag
_atom_type_scat_source
C C 0.0033 0.0016 'International Tables Vol C Tables 4.2.6.8 and 6.1.1.4'
H H 0.0000 0.0000 'International Tables Vol C Tables 4.2.6.8 and 6.1.1.4'
N N 0.0061 0.0033 'International Tables Vol C Tables 4.2.6.8 and 6.1.1.4'
O O 0.0106 0.0060 'International Tables Vol C Tables 4.2.6.8 and 6.1.1.4'
Cl Cl 0.1484 0.1585 'International Tables Vol C Tables 4.2.6.8 and 6.1.1.4'
Cu Cu 0.3201 1.2651 'International Tables Vol C Tables 4.2.6.8 and 6.1.1.4'

loop_
_exptl_crystal_face_index_h
_exptl_crystal_face_index_k
_exptl_crystal_face_index_l
_exptl_crystal_face_perp_dist
1.00 0.00 0.00 0.0580
-1.00 0.00 0.00 0.1220
0.00 1.00 0.00 0.0210
0.00 -1.00 0.00 0.0130
0.00 0.00 1.00 0.0220
0.00 0.00 -1.00 0.0580

loop_
_geom_angle_atom_site_label_1
_geom_angle_atom_site_label_2
_geom_angle_atom_site_label_3
_geom_angle
_geom_angle_site_symmetry_1
_geom_angle_site_symmetry_3
_geom_angle_publ_flag
N3 Cu1 Cl1 126.89(11) . . ?
N3 Cu1 N1 131.84(14) . . ?
N1 Cu1 Cl1 99.11(9) . . ?
Cl1 Cu2 N5 138.26(9) . . ?
N4 Cu2 Cl1 113.11(10) . . ?
N4 Cu2 N5 77.58(12) . . ?
N4 Cu2 N6 129.89(14) . . ?
N6 Cu2 Cl1 114.40(10) . . ?
N6 Cu2 N5 77.74(12) . . ?
Cl3 Cu3 Cl2 176.97(5) . . ?
Cu2 Cl1 Cu1 115.65(5) . . ?
C19 N3 Cu1 125.5(3) . . ?
C19 N3 C15 118.4(3) . . ?
C15 N3 Cu1 115.7(3) . . ?
C5 N1 Cu1 121.5(3) . . ?
C5 N1 C1 118.2(3) . . ?
C1 N1 Cu1 119.1(3) . . ?
N1 C5 C4 121.3(4) . . ?
N1 C5 C6 120.1(3) . . ?
C4 C5 C6 118.5(3) . . ?
N3 C19 H19 118.6 . . ?
N3 C19 C18 122.8(4) . . ?
C18 C19 H19 118.6 . . ?
C31 O2 C32 116.8(3) . . ?
C7 N2 C6 113.3(3) . . ?
C7 N2 C14 115.8(3) . . ?
C6 N2 C14 112.8(3) . . ?
C24 N4 Cu2 121.8(3) . . ?
C24 N4 C20 118.2(3) . . ?
C20 N4 Cu2 119.9(3) . . ?
C30 C29 H29 120.0 . . ?
C28 C29 H29 120.0 . . ?
C28 C29 C30 120.0(4) . . ?
C8 C7 N2 117.7(3) . . ?
C12 C7 N2 123.8(4) . . ?
C12 C7 C8 118.4(4) . . ?
N4 C24 C25 118.8(3) . . ?
N4 C24 C23 121.1(4) . . ?
C23 C24 C25 120.1(4) . . ?
C29 C30 H30 120.1 . . ?
C31 C30 C29 119.9(4) . . ?
C31 C30 H30 120.1 . . ?
O2 C31 C30 123.5(4) . . ?
O2 C31 C26 115.4(3) . . ?
C30 C31 C26 121.1(3) . . ?
N3 C15 C16 121.7(4) . . ?
N3 C15 C14 115.8(3) . . ?
C16 C15 C14 122.5(4) . . ?
N6 C34 C33 115.8(3) . . ?
N6 C34 C35 122.0(4) . . ?
C35 C34 C33 122.2(4) . . ?
C35 C36 H36 120.2 . . ?
C37 C36 H36 120.2 . . ?
C37 C36 C35 119.6(4) . . ?
C10 C9 H9 120.1 . . ?
C8 C9 H9 120.1 . . ?
C8 C9 C10 119.9(4) . . ?
C24 C25 H25A 108.8 . . ?
C24 C25 H25B 108.8 . . ?
H25A C25 H25B 107.7 . . ?
N5 C25 C24 114.0(3) . . ?
N5 C25 H25A 108.8 . . ?
N5 C25 H25B 108.8 . . ?
C29 C28 H28 119.8 . . ?
C29 C28 C27 120.3(4) . . ?
C27 C28 H28 119.8 . . ?
C34 C33 H33A 109.2 . . ?
C34 C33 H33B 109.2 . . ?
H33A C33 H33B 107.9 . . ?
N5 C33 C34 111.9(3) . . ?
N5 C33 H33A 109.2 . . ?
N5 C33 H33B 109.2 . . ?
C25 N5 Cu2 104.6(2) . . ?
C33 N5 Cu2 95.2(2) . . ?
C33 N5 C25 112.8(3) . . ?
C26 N5 Cu2 106.4(2) . . ?
C26 N5 C25 117.1(3) . . ?
C26 N5 C33 117.0(3) . . ?
C9 C10 H10 120.1 . . ?
C11 C10 C9 119.8(4) . . ?
C11 C10 H10 120.1 . . ?
C8 O1 C13 116.8(3) . . ?
C23 C22 H22 120.7 . . ?
C21 C22 H22 120.7 . . ?
C21 C22 C23 118.5(4) . . ?
C24 C23 H23 119.9 . . ?
C22 C23 C24 120.2(4) . . ?
C22 C23 H23 119.9 . . ?
C34 N6 Cu2 117.5(3) . . ?
C38 N6 Cu2 123.7(3) . . ?
C38 N6 C34 118.6(3) . . ?
C5 C4 H4 120.1 . . ?
C3 C4 C5 119.8(4) . . ?
C3 C4 H4 120.1 . . ?
N1 C1 H1 118.2 . . ?
N1 C1 C2 123.6(4) . . ?
C2 C1 H1 118.2 . . ?
C34 C35 C36 118.9(4) . . ?
C34 C35 H35 120.6 . . ?
C36 C35 H35 120.6 . . ?
C1 C2 H2 121.0 . . ?
C1 C2 C3 118.0(4) . . ?
C3 C2 H2 121.0 . . ?
C19 C18 H18 120.6 . . ?
C19 C18 C17 118.7(4) . . ?
C17 C18 H18 120.6 . . ?
C9 C8 C7 120.7(4) . . ?
O1 C8 C7 115.2(3) . . ?
O1 C8 C9 124.0(4) . . ?
C22 C21 H21 120.6 . . ?
C20 C21 C22 118.8(4) . . ?
C20 C21 H21 120.6 . . ?
C31 C26 N5 119.6(3) . . ?
C27 C26 C31 117.5(4) . . ?
C27 C26 N5 122.7(4) . . ?
O1 C13 H13A 109.5 . . ?
O1 C13 H13B 109.5 . . ?
O1 C13 H13C 109.5 . . ?
H13A C13 H13B 109.5 . . ?
H13A C13 H13C 109.5 . . ?
H13B C13 H13C 109.5 . . ?
C5 C6 H6A 108.5 . . ?
C5 C6 H6B 108.5 . . ?
N2 C6 C5 114.9(3) . . ?
N2 C6 H6A 108.5 . . ?
N2 C6 H6B 108.5 . . ?
H6A C6 H6B 107.5 . . ?
C28 C27 C26 121.1(4) . . ?
C28 C27 H27 119.4 . . ?
C26 C27 H27 119.4 . . ?
N4 C20 C21 123.2(4) . . ?
N4 C20 H20 118.4 . . ?
C21 C20 H20 118.4 . . ?
C7 C12 H12 119.8 . . ?
C11 C12 C7 120.5(4) . . ?
C11 C12 H12 119.8 . . ?
C4 C3 C2 119.0(4) . . ?
C4 C3 H3 120.5 . . ?
C2 C3 H3 120.5 . . ?
C15 C16 H16 120.6 . . ?
C17 C16 C15 118.8(4) . . ?
C17 C16 H16 120.6 . . ?
N6 C38 H38 118.8 . . ?
N6 C38 C37 122.3(4) . . ?
C37 C38 H38 118.8 . . ?
C10 C11 C12 120.6(4) . . ?
C10 C11 H11 119.7 . . ?
C12 C11 H11 119.7 . . ?
C36 C37 C38 118.6(4) . . ?
C36 C37 H37 120.7 . . ?
C38 C37 H37 120.7 . . ?
O2 C32 H32A 109.5 . . ?
O2 C32 H32B 109.5 . . ?
O2 C32 H32C 109.5 . . ?
H32A C32 H32B 109.5 . . ?
H32A C32 H32C 109.5 . . ?
H32B C32 H32C 109.5 . . ?
C18 C17 C16 119.6(4) . . ?
C18 C17 H17 120.2 . . ?
C16 C17 H17 120.2 . . ?
N2 C14 C15 110.6(3) . . ?
N2 C14 H14A 109.5 . . ?
N2 C14 H14B 109.5 . . ?
C15 C14 H14A 109.5 . . ?
C15 C14 H14B 109.5 . . ?
H14A C14 H14B 108.1 . . ?

loop_
_geom_bond_atom_site_label_1
_geom_bond_atom_site_label_2
_geom_bond_distance
_geom_bond_site_symmetry_2
_geom_bond_publ_flag
Cu1 Cl1 2.2862(11) . ?
Cu1 N3 1.970(3) . ?
Cu1 N1 2.020(3) . ?
Cu2 Cl1 2.2679(12) . ?
Cu2 N4 1.981(3) . ?
Cu2 N5 2.431(3) . ?
Cu2 N6 1.991(3) . ?
Cu3 Cl2 2.1072(12) . ?
Cu3 Cl3 2.1043(12) . ?
N3 C19 1.348(5) . ?
N3 C15 1.352(5) . ?
N1 C5 1.341(5) . ?
N1 C1 1.351(5) . ?
C5 C4 1.390(5) . ?
C5 C6 1.513(5) . ?
C19 H19 0.9500 . ?
C19 C18 1.380(6) . ?
O2 C31 1.376(4) . ?
O2 C32 1.433(5) . ?
N2 C7 1.430(5) . ?
N2 C6 1.469(5) . ?
N2 C14 1.473(5) . ?
N4 C24 1.347(5) . ?
N4 C20 1.348(5) . ?
C29 H29 0.9500 . ?
C29 C30 1.395(5) . ?
C29 C28 1.366(6) . ?
C7 C8 1.400(6) . ?
C7 C12 1.397(5) . ?
C24 C25 1.515(5) . ?
C24 C23 1.386(5) . ?
C30 H30 0.9500 . ?
C30 C31 1.385(5) . ?
C31 C26 1.406(6) . ?
C15 C16 1.395(5) . ?
C15 C14 1.498(5) . ?
C34 C33 1.511(5) . ?
C34 N6 1.343(5) . ?
C34 C35 1.383(5) . ?
C36 H36 0.9500 . ?
C36 C35 1.383(6) . ?
C36 C37 1.370(6) . ?
C9 H9 0.9500 . ?
C9 C10 1.399(6) . ?
C9 C8 1.389(6) . ?
C25 H25A 0.9900 . ?
C25 H25B 0.9900 . ?
C25 N5 1.469(4) . ?
C28 H28 0.9500 . ?
C28 C27 1.393(6) . ?
C33 H33A 0.9900 . ?
C33 H33B 0.9900 . ?
C33 N5 1.467(5) . ?
N5 C26 1.420(5) . ?
C10 H10 0.9500 . ?
C10 C11 1.370(6) . ?
O1 C8 1.366(4) . ?
O1 C13 1.423(5) . ?
C22 H22 0.9500 . ?
C22 C23 1.384(6) . ?
C22 C21 1.378(6) . ?
C23 H23 0.9500 . ?
N6 C38 1.341(5) . ?
C4 H4 0.9500 . ?
C4 C3 1.376(6) . ?
C1 H1 0.9500 . ?
C1 C2 1.369(6) . ?
C35 H35 0.9500 . ?
C2 H2 0.9500 . ?
C2 C3 1.390(6) . ?
C18 H18 0.9500 . ?
C18 C17 1.380(6) . ?
C21 H21 0.9500 . ?
C21 C20 1.375(6) . ?
C26 C27 1.399(5) . ?
C13 H13A 0.9800 . ?
C13 H13B 0.9800 . ?
C13 H13C 0.9800 . ?
C6 H6A 0.9900 . ?
C6 H6B 0.9900 . ?
C27 H27 0.9500 . ?
C20 H20 0.9500 . ?
C12 H12 0.9500 . ?
C12 C11 1.394(6) . ?
C3 H3 0.9500 . ?
C16 H16 0.9500 . ?
C16 C17 1.386(6) . ?
C38 H38 0.9500 . ?
C38 C37 1.388(5) . ?
C11 H11 0.9500 . ?
C37 H37 0.9500 . ?
C32 H32A 0.9800 . ?
C32 H32B 0.9800 . ?
C32 H32C 0.9800 . ?
C17 H17 0.9500 . ?
C14 H14A 0.9900 . ?
C14 H14B 0.9900 . ?

loop_
_geom_torsion_atom_site_label_1
_geom_torsion_atom_site_label_2
_geom_torsion_atom_site_label_3
_geom_torsion_atom_site_label_4
_geom_torsion
_geom_torsion_site_symmetry_1
_geom_torsion_site_symmetry_2
_geom_torsion_site_symmetry_3
_geom_torsion_site_symmetry_4
_geom_torsion_publ_flag
Cu1 N3 C19 C18 -172.6(4) . . . . ?
Cu1 N3 C15 C16 173.4(3) . . . . ?
Cu1 N3 C15 C14 -7.8(4) . . . . ?
Cu1 N1 C5 C4 -166.2(3) . . . . ?
Cu1 N1 C5 C6 11.5(5) . . . . ?
Cu1 N1 C1 C2 166.3(3) . . . . ?
Cu2 N4 C24 C25 -0.9(5) . . . . ?
Cu2 N4 C24 C23 -178.9(3) . . . . ?
Cu2 N4 C20 C21 178.0(3) . . . . ?
Cu2 N5 C26 C31 -58.1(4) . . . . ?
Cu2 N5 C26 C27 115.9(4) . . . . ?
Cu2 N6 C38 C37 -176.3(3) . . . . ?
N3 C19 C18 C17 -0.2(7) . . . . ?
N3 C15 C16 C17 0.0(6) . . . . ?
N3 C15 C14 N2 51.4(5) . . . . ?
N1 C5 C4 C3 0.5(6) . . . . ?
N1 C5 C6 N2 3.4(5) . . . . ?
N1 C1 C2 C3 0.0(7) . . . . ?
C5 N1 C1 C2 -1.3(6) . . . . ?
C5 C4 C3 C2 -1.8(6) . . . . ?
C19 N3 C15 C16 -0.5(6) . . . . ?
C19 N3 C15 C14 178.3(4) . . . . ?
C19 C18 C17 C16 -0.4(7) . . . . ?
O2 C31 C26 N5 -1.8(5) . . . . ?
O2 C31 C26 C27 -176.1(3) . . . . ?
N2 C7 C8 C9 179.7(4) . . . . ?
N2 C7 C8 O1 1.1(5) . . . . ?
N2 C7 C12 C11 -178.5(4) . . . . ?
N4 C24 C25 N5 15.4(5) . . . . ?
N4 C24 C23 C22 1.6(6) . . . . ?
C29 C30 C31 O2 175.9(4) . . . . ?
C29 C30 C31 C26 -2.7(6) . . . . ?
C29 C28 C27 C26 -1.3(6) . . . . ?
C7 N2 C6 C5 -142.1(3) . . . . ?
C7 N2 C14 C15 68.1(4) . . . . ?
C7 C12 C11 C10 -0.3(7) . . . . ?
C24 N4 C20 C21 1.1(6) . . . . ?
C24 C25 N5 Cu2 -18.5(4) . . . . ?
C24 C25 N5 C33 83.7(4) . . . . ?
C24 C25 N5 C26 -136.0(4) . . . . ?
C30 C29 C28 C27 1.2(6) . . . . ?
C30 C31 C26 N5 176.9(3) . . . . ?
C30 C31 C26 C27 2.6(6) . . . . ?
C31 C26 C27 C28 -0.6(6) . . . . ?
C15 N3 C19 C18 0.6(7) . . . . ?
C15 C16 C17 C18 0.5(7) . . . . ?
C34 C33 N5 Cu2 -46.8(3) . . . . ?
C34 C33 N5 C25 -155.0(3) . . . . ?
C34 C33 N5 C26 64.7(4) . . . . ?
C34 N6 C38 C37 0.1(6) . . . . ?
C9 C10 C11 C12 0.2(7) . . . . ?
C25 C24 C23 C22 -176.5(4) . . . . ?
C25 N5 C26 C31 58.4(5) . . . . ?
C25 N5 C26 C27 -127.5(4) . . . . ?
C28 C29 C30 C31 0.8(6) . . . . ?
C33 C34 N6 Cu2 -3.6(5) . . . . ?
C33 C34 N6 C38 179.8(4) . . . . ?
C33 C34 C35 C36 179.9(4) . . . . ?
C33 N5 C26 C31 -163.0(3) . . . . ?
C33 N5 C26 C27 11.1(5) . . . . ?
N5 C26 C27 C28 -174.8(4) . . . . ?
C10 C9 C8 C7 -1.8(6) . . . . ?
C10 C9 C8 O1 176.7(4) . . . . ?
C22 C21 C20 N4 0.4(7) . . . . ?
C23 C24 C25 N5 -166.5(4) . . . . ?
C23 C22 C21 C20 -0.8(7) . . . . ?
N6 C34 C33 N5 41.2(5) . . . . ?
N6 C34 C35 C36 -1.0(6) . . . . ?
N6 C38 C37 C36 -0.4(7) . . . . ?
C4 C5 C6 N2 -178.8(4) . . . . ?
C1 N1 C5 C4 1.0(6) . . . . ?
C1 N1 C5 C6 178.8(4) . . . . ?
C1 C2 C3 C4 1.6(7) . . . . ?
C35 C34 C33 N5 -139.7(4) . . . . ?
C35 C34 N6 Cu2 177.3(3) . . . . ?
C35 C34 N6 C38 0.7(6) . . . . ?
C35 C36 C37 C38 0.1(6) . . . . ?
C8 C7 C12 C11 -0.7(6) . . . . ?
C8 C9 C10 C11 0.8(6) . . . . ?
C21 C22 C23 C24 -0.1(6) . . . . ?
C13 O1 C8 C7 173.1(4) . . . . ?
C13 O1 C8 C9 -5.5(6) . . . . ?
C6 C5 C4 C3 -177.3(4) . . . . ?
C6 N2 C7 C8 68.9(5) . . . . ?
C6 N2 C7 C12 -113.3(4) . . . . ?
C6 N2 C14 C15 -159.1(3) . . . . ?
C20 N4 C24 C25 176.0(4) . . . . ?
C20 N4 C24 C23 -2.0(6) . . . . ?
C12 C7 C8 C9 1.7(6) . . . . ?
C12 C7 C8 O1 -176.9(3) . . . . ?
C16 C15 C14 N2 -129.8(4) . . . . ?
C37 C36 C35 C34 0.6(6) . . . . ?
C32 O2 C31 C30 -10.2(6) . . . . ?
C32 O2 C31 C26 168.5(4) . . . . ?
C14 N2 C7 C8 -158.5(3) . . . . ?
C14 N2 C7 C12 19.3(5) . . . . ?
C14 N2 C6 C5 83.9(4) . . . . ?
C14 C15 C16 C17 -178.8(4) . . . . ?
